data_7715044
loop_
_publ_author_name
'Al-Shewiki, Rasha K'
'Weheabby, Saddam'
'Uhlig, Nell'
'Korb, Marcus'
'Pester, Tom'
'Zahn, Stefan'
'Grecchi, S.'
'Mussini, P. R.'
'R&#xfc;ffer, Tobias'
'Lang, Heinrich'

_publ_section_title
;
 Cobalt(III)-containing penta-dentate "helmet"-type phthalogens:
 synthesis, solid-state structures and their thermal and electrochemical
 characterization.
;
_journal_issue 8
_journal_name_full 'Dalton transactions (Cambridge, England : 2003)'
_journal_page_first 3836
_journal_page_last 3854
_journal_paper_doi 10.1039/d3dt03950a
_journal_volume 53
_journal_year 2024
_chemical_formula_sum 'C10 H11 N3'
_chemical_formula_weight 173.22
_space_group_IT_number 14
_space_group_name_Hall '-P 2ybc'
_space_group_name_H-M_alt 'P 1 21/c 1'
_atom_sites_solution_hydrogens geom
_atom_sites_solution_primary direct
_atom_sites_solution_secondary difmap
_audit_creation_method SHELXL-97
_audit_update_record
;
2023-09-29 deposited with the CCDC.	2024-01-25 downloaded from the CCDC.
;
_cell_angle_alpha 90.00
_cell_angle_beta 96.512(6)
_cell_angle_gamma 90.00
_cell_formula_units_Z 4
_cell_length_a 7.4806(7)
_cell_length_b 8.2712(10)
_cell_length_c 14.3479(14)
_cell_measurement_temperature 100(2)
_cell_volume 882.03(16)
_computing_structure_refinement 'SHELXL-97 (Sheldrick, 1997)'
_diffrn_ambient_temperature 100(2)
_diffrn_measured_fraction_theta_full 0.999
_diffrn_measured_fraction_theta_max 0.999
_diffrn_radiation_monochromator graphite
_diffrn_radiation_source 'fine-focus sealed tube'
_diffrn_radiation_type CuK\a
_diffrn_radiation_wavelength 1.54178
_diffrn_reflns_av_R_equivalents 0.1436
_diffrn_reflns_av_sigmaI/netI 0.0636
_diffrn_reflns_limit_h_max 8
_diffrn_reflns_limit_h_min -8
_diffrn_reflns_limit_k_max 8
_diffrn_reflns_limit_k_min -9
_diffrn_reflns_limit_l_max 17
_diffrn_reflns_limit_l_min -17
_diffrn_reflns_number 14034
_diffrn_reflns_theta_full 66.91
_diffrn_reflns_theta_max 66.91
_diffrn_reflns_theta_min 5.95
_exptl_absorpt_coefficient_mu 0.646
_exptl_absorpt_correction_T_max 0.9872
_exptl_absorpt_correction_T_min 0.9501
_exptl_crystal_density_diffrn 1.304
_exptl_crystal_density_method 'not measured'
_exptl_crystal_F_000 368
_exptl_crystal_size_max 0.08
_exptl_crystal_size_mid 0.04
_exptl_crystal_size_min 0.02
_refine_diff_density_max 0.238
_refine_diff_density_min -0.245
_refine_diff_density_rms 0.063
_refine_ls_extinction_coef 0.0029(7)
_refine_ls_extinction_expression Fc^*^=kFc[1+0.001xFc^2^\l^3^/sin(2\q)]^-1/4^
_refine_ls_extinction_method SHELXL
_refine_ls_goodness_of_fit_ref 1.168
_refine_ls_hydrogen_treatment mixed
_refine_ls_matrix_type full
_refine_ls_number_parameters 133
_refine_ls_number_reflns 1561
_refine_ls_number_restraints 0
_refine_ls_restrained_S_all 1.168
_refine_ls_R_factor_all 0.1130
_refine_ls_R_factor_gt 0.0824
_refine_ls_shift/su_max 0.005
_refine_ls_shift/su_mean 0.001
_refine_ls_structure_factor_coef Fsqd
_refine_ls_weighting_details 'calc w=1/[\s^2^(Fo^2^)+(0.0000P)^2^+1.8427P] where P=(Fo^2^+2Fc^2^)/3'
_refine_ls_weighting_scheme calc
_refine_ls_wR_factor_gt 0.1564
_refine_ls_wR_factor_ref 0.1684
_reflns_number_gt 1135
_reflns_number_total 1561
_reflns_threshold_expression >2sigma(I)
_cod_data_source_file d3dt03950a2.cif
_cod_data_source_block 13dime
_cod_depositor_comments 'Adding full bibliography for 7715044--7715048.cif.'
_cod_database_code 7715044

loop_
_symmetry_equiv_pos_as_xyz
'x, y, z'
'-x, y+1/2, -z+1/2'
'-x, -y, -z'
'x, -y-1/2, z-1/2'

loop_
_atom_site_label
_atom_site_type_symbol
_atom_site_fract_x
_atom_site_fract_y
_atom_site_fract_z
_atom_site_U_iso_or_equiv
_atom_site_adp_type
_atom_site_occupancy
_atom_site_symmetry_multiplicity
_atom_site_calc_flag
_atom_site_refinement_flags
_atom_site_disorder_assembly
_atom_site_disorder_group
N1 N 0.5958(5) 0.8253(4) 0.5766(2) 0.0350(8) Uani 1 1 d . . .
N2 N 0.5918(4) 0.8694(4) 0.4163(2) 0.0350(8) Uani 1 1 d . . .
N3 N 0.6339(5) 0.8316(4) 0.2552(2) 0.0386(9) Uani 1 1 d . . .
C1 C 0.6254(5) 0.7768(5) 0.4921(3) 0.0315(9) Uani 1 1 d . . .
C2 C 0.7014(5) 0.6185(4) 0.4699(3) 0.0304(9) Uani 1 1 d . . .
C3 C 0.7526(5) 0.4828(5) 0.5234(3) 0.0328(9) Uani 1 1 d . . .
H4 H 0.7440 0.4818 0.5889 0.039 Uiso 1 1 calc R . .
C4 C 0.8172(5) 0.3481(5) 0.4792(3) 0.0334(9) Uani 1 1 d . . .
C5 C 0.8313(5) 0.3516(5) 0.3826(3) 0.0347(9) Uani 1 1 d . . .
C10 C 0.9012(6) 0.2061(5) 0.3346(3) 0.0428(11) Uani 1 1 d . . .
H9 H 1.0242 0.1823 0.3622 0.064 Uiso 1 1 calc R . .
H11 H 0.9009 0.2287 0.2675 0.064 Uiso 1 1 calc R . .
H10 H 0.8238 0.1127 0.3428 0.064 Uiso 1 1 calc R . .
C7 C 0.7132(5) 0.6209(5) 0.3745(3) 0.0307(9) Uani 1 1 d . . .
C8 C 0.6440(5) 0.7823(5) 0.3406(3) 0.0328(9) Uani 1 1 d . . .
C6 C 0.7797(5) 0.4893(5) 0.3299(3) 0.0347(9) Uani 1 1 d . . .
H5 H 0.7900 0.4926 0.2646 0.042 Uiso 1 1 calc R . .
C9 C 0.8667(5) 0.1974(5) 0.5356(3) 0.0387(10) Uani 1 1 d . . .
H8 H 0.7876 0.1084 0.5120 0.058 Uiso 1 1 calc R . .
H6 H 0.8527 0.2172 0.6017 0.058 Uiso 1 1 calc R . .
H7 H 0.9920 0.1686 0.5296 0.058 Uiso 1 1 calc R . .
H1 H 0.619(6) 0.759(6) 0.634(3) 0.060(14) Uiso 1 1 d . . .
H2 H 0.531(6) 0.924(6) 0.584(3) 0.044(12) Uiso 1 1 d . . .
H3 H 0.589(5) 0.935(5) 0.252(3) 0.042(12) Uiso 1 1 d . . .

loop_
_atom_site_aniso_label
_atom_site_aniso_U_11
_atom_site_aniso_U_22
_atom_site_aniso_U_33
_atom_site_aniso_U_23
_atom_site_aniso_U_13
_atom_site_aniso_U_12
N1 0.0392(19) 0.0321(19) 0.0348(19) 0.0003(15) 0.0095(15) 0.0064(15)
N2 0.0399(19) 0.0334(18) 0.0323(17) -0.0012(15) 0.0069(14) 0.0027(15)
N3 0.046(2) 0.0312(19) 0.038(2) -0.0020(16) 0.0028(15) 0.0048(16)
C1 0.028(2) 0.030(2) 0.037(2) -0.0022(17) 0.0050(15) -0.0022(16)
C2 0.029(2) 0.027(2) 0.036(2) -0.0010(16) 0.0045(15) 0.0006(16)
C3 0.031(2) 0.030(2) 0.038(2) 0.0022(17) 0.0056(16) -0.0021(16)
C4 0.028(2) 0.029(2) 0.043(2) -0.0021(17) 0.0032(16) -0.0047(16)
C5 0.032(2) 0.032(2) 0.040(2) -0.0042(17) 0.0061(16) 0.0017(17)
C10 0.048(3) 0.030(2) 0.051(3) -0.0043(19) 0.005(2) 0.0003(19)
C7 0.030(2) 0.0263(19) 0.035(2) -0.0017(16) 0.0031(15) -0.0027(16)
C8 0.034(2) 0.031(2) 0.034(2) -0.0017(17) 0.0032(16) -0.0022(17)
C6 0.035(2) 0.032(2) 0.037(2) -0.0041(18) 0.0050(16) -0.0033(17)
C9 0.040(2) 0.030(2) 0.045(2) 0.0018(18) 0.0027(18) -0.0006(18)

loop_
_atom_type_symbol
_atom_type_description
_atom_type_scat_dispersion_real
_atom_type_scat_dispersion_imag
_atom_type_scat_source
C C 0.0181 0.0091 'International Tables Vol C Tables 4.2.6.8 and 6.1.1.4'
H H 0.0000 0.0000 'International Tables Vol C Tables 4.2.6.8 and 6.1.1.4'
N N 0.0311 0.0180 'International Tables Vol C Tables 4.2.6.8 and 6.1.1.4'

loop_
_geom_angle_atom_site_label_1
_geom_angle_atom_site_label_2
_geom_angle_atom_site_label_3
_geom_angle
_geom_angle_site_symmetry_1
_geom_angle_site_symmetry_3
_geom_angle_publ_flag
C1 N1 H1 125(3) . . ?
C1 N1 H2 120(2) . . ?
H1 N1 H2 115(4) . . ?
C1 N2 C8 107.2(3) . . ?
C8 N3 H3 109(3) . . ?
N1 C1 N2 122.7(4) . . ?
N1 C1 C2 125.2(4) . . ?
N2 C1 C2 112.1(3) . . ?
C7 C2 C3 121.0(3) . . ?
C7 C2 C1 105.7(3) . . ?
C3 C2 C1 133.4(4) . . ?
C2 C3 C4 118.8(4) . . ?
C2 C3 H4 120.6 . . ?
C4 C3 H4 120.6 . . ?
C3 C4 C5 120.1(4) . . ?
C3 C4 C9 119.5(3) . . ?
C5 C4 C9 120.3(3) . . ?
C6 C5 C4 120.3(4) . . ?
C6 C5 C10 119.5(3) . . ?
C4 C5 C10 120.2(4) . . ?
C5 C10 H9 109.5 . . ?
C5 C10 H11 109.5 . . ?
H9 C10 H11 109.5 . . ?
C5 C10 H10 109.5 . . ?
H9 C10 H10 109.5 . . ?
H11 C10 H10 109.5 . . ?
C2 C7 C6 120.9(4) . . ?
C2 C7 C8 106.1(3) . . ?
C6 C7 C8 133.0(3) . . ?
N3 C8 N2 125.9(4) . . ?
N3 C8 C7 125.1(4) . . ?
N2 C8 C7 109.0(3) . . ?
C7 C6 C5 118.9(4) . . ?
C7 C6 H5 120.5 . . ?
C5 C6 H5 120.5 . . ?
C4 C9 H8 109.5 . . ?
C4 C9 H6 109.5 . . ?
H8 C9 H6 109.5 . . ?
C4 C9 H7 109.5 . . ?
H8 C9 H7 109.5 . . ?
H6 C9 H7 109.5 . . ?

loop_
_geom_bond_atom_site_label_1
_geom_bond_atom_site_label_2
_geom_bond_distance
_geom_bond_site_symmetry_2
_geom_bond_publ_flag
N1 C1 1.320(5) . ?
N1 H1 0.99(5) . ?
N1 H2 0.96(5) . ?
N2 C1 1.330(5) . ?
N2 C8 1.396(5) . ?
N3 C8 1.286(5) . ?
N3 H3 0.91(4) . ?
C1 C2 1.477(5) . ?
C2 C7 1.381(5) . ?
C2 C3 1.389(5) . ?
C3 C4 1.395(5) . ?
C3 H4 0.9500 . ?
C4 C5 1.403(5) . ?
C4 C9 1.509(5) . ?
C5 C6 1.397(5) . ?
C5 C10 1.509(5) . ?
C10 H9 0.9800 . ?
C10 H11 0.9800 . ?
C10 H10 0.9800 . ?
C7 C6 1.383(5) . ?
C7 C8 1.493(5) . ?
C6 H5 0.9500 . ?
C9 H8 0.9800 . ?
C9 H6 0.9800 . ?
C9 H7 0.9800 . ?

loop_
_geom_hbond_atom_site_label_D
_geom_hbond_atom_site_label_H
_geom_hbond_atom_site_label_A
_geom_hbond_distance_DH
_geom_hbond_distance_HA
_geom_hbond_distance_DA
_geom_hbond_angle_DHA
_geom_hbond_site_symmetry_A
N1 H1 N3 0.99(5) 1.88(5) 2.858(5) 168(4) 4_576
N1 H2 N2 0.96(5) 1.94(5) 2.896(5) 173(4) 3_676

loop_
_geom_torsion_atom_site_label_1
_geom_torsion_atom_site_label_2
_geom_torsion_atom_site_label_3
_geom_torsion_atom_site_label_4
_geom_torsion
_geom_torsion_site_symmetry_1
_geom_torsion_site_symmetry_2
_geom_torsion_site_symmetry_3
_geom_torsion_site_symmetry_4
_geom_torsion_publ_flag
C8 N2 C1 N1 178.1(3) . . . . ?
C8 N2 C1 C2 -0.8(4) . . . . ?
N1 C1 C2 C7 -178.5(4) . . . . ?
N2 C1 C2 C7 0.4(4) . . . . ?
N1 C1 C2 C3 3.0(7) . . . . ?
N2 C1 C2 C3 -178.1(4) . . . . ?
C7 C2 C3 C4 0.1(6) . . . . ?
C1 C2 C3 C4 178.4(4) . . . . ?
C2 C3 C4 C5 0.7(6) . . . . ?
C2 C3 C4 C9 -177.6(3) . . . . ?
C3 C4 C5 C6 -0.5(6) . . . . ?
C9 C4 C5 C6 177.8(4) . . . . ?
C3 C4 C5 C10 180.0(4) . . . . ?
C9 C4 C5 C10 -1.7(6) . . . . ?
C3 C2 C7 C6 -1.2(6) . . . . ?
C1 C2 C7 C6 -179.9(3) . . . . ?
C3 C2 C7 C8 178.9(3) . . . . ?
C1 C2 C7 C8 0.1(4) . . . . ?
C1 N2 C8 N3 -179.4(4) . . . . ?
C1 N2 C8 C7 0.9(4) . . . . ?
C2 C7 C8 N3 179.7(4) . . . . ?
C6 C7 C8 N3 -0.2(7) . . . . ?
C2 C7 C8 N2 -0.6(4) . . . . ?
C6 C7 C8 N2 179.5(4) . . . . ?
C2 C7 C6 C5 1.4(6) . . . . ?
C8 C7 C6 C5 -178.7(4) . . . . ?
C4 C5 C6 C7 -0.6(6) . . . . ?
C10 C5 C6 C7 179.0(4) . . . . ?
